data_4079201
loop_
_publ_author_name
'Iglesias, Mar Jos\'e'
'Blandez, Juan F.'
'Fructos, Manuel R.'
'Prieto, Auxiliadora'
'\'Alvarez, Eleuterio'
'Belderrain, Tom R.'
'Nicasio, M. Carmen'

_publ_section_title
;
 Synthesis, Structural Characterization, and Catalytic Activity of
 IPrNi(styrene)2in the Amination of Aryl Tosylates
;
_journal_issue 17
_journal_name_full Organometallics
_journal_page_first 6312
_journal_paper_doi 10.1021/om300566m
_journal_volume 31
_journal_year 2012
_chemical_formula_moiety 'C43 H52 N2 Ni'
_chemical_formula_sum 'C43 H52 N2 Ni'
_chemical_formula_weight 655.58
_chemical_name_systematic
; 
 ? 
;
_space_group_IT_number 14
_symmetry_cell_setting monoclinic
_symmetry_space_group_name_Hall '-P 2ybc'
_symmetry_space_group_name_H-M 'P 1 21/c 1'
_atom_sites_solution_hydrogens geom
_atom_sites_solution_primary direct
_atom_sites_solution_secondary difmap
_audit_creation_method SHELXL-97
_cell_angle_alpha 90.00
_cell_angle_beta 92.489(2)
_cell_angle_gamma 90.00
_cell_formula_units_Z 12
_cell_length_a 32.150(3)
_cell_length_b 12.3620(11)
_cell_length_c 28.190(3)
_cell_measurement_reflns_used 6387
_cell_measurement_temperature 173(2)
_cell_measurement_theta_max 24.03
_cell_measurement_theta_min 2.19
_cell_volume 11193.2(19)
_computing_cell_refinement 'APEX2 Software Suite (Bruker, 2007)'
_computing_data_collection 'APEX2 Software Suite (Bruker, 2007)'
_computing_data_reduction 'APEX2 Software Suite (Bruker, 2007)'
_computing_molecular_graphics 'SHELXTL (Sheldrick, 2008)'
_computing_publication_material 'SHELXTL and publCIF (Westrip, 2010)'
_computing_structure_refinement 'SHELXL97 (Sheldrick, 2008)'
_computing_structure_solution 'SIR2002 (Burla et al., 2003)'
_diffrn_ambient_temperature 173(2)
_diffrn_detector_area_resol_mean 8.26
_diffrn_measured_fraction_theta_full 0.996
_diffrn_measured_fraction_theta_max 0.996
_diffrn_measurement_device_type
;
 Bruker-Nonius X8kappa APEX II CCD area detector
;
_diffrn_measurement_method 'phi and omega scans with narrow frames'
_diffrn_radiation_monochromator graphite
_diffrn_radiation_source 'fine-focus sealed tube'
_diffrn_radiation_type MoK\a
_diffrn_radiation_wavelength 0.71073
_diffrn_reflns_av_R_equivalents 0.1257
_diffrn_reflns_av_sigmaI/netI 0.1182
_diffrn_reflns_limit_h_max 26
_diffrn_reflns_limit_h_min -40
_diffrn_reflns_limit_k_max 15
_diffrn_reflns_limit_k_min -14
_diffrn_reflns_limit_l_max 34
_diffrn_reflns_limit_l_min -35
_diffrn_reflns_number 124827
_diffrn_reflns_theta_full 26.38
_diffrn_reflns_theta_max 26.38
_diffrn_reflns_theta_min 1.27
_diffrn_standards_decay_% 0
_exptl_absorpt_coefficient_mu 0.551
_exptl_absorpt_correction_T_max 0.9369
_exptl_absorpt_correction_T_min 0.9026
_exptl_absorpt_correction_type multi-scan
_exptl_absorpt_process_details
;
program SADABS, Bruker (2001).
;
_exptl_crystal_colour yellow
_exptl_crystal_density_diffrn 1.167
_exptl_crystal_density_method 'not measured'
_exptl_crystal_description block
_exptl_crystal_F_000 4224
_exptl_crystal_size_max 0.19
_exptl_crystal_size_mid 0.14
_exptl_crystal_size_min 0.12
_refine_diff_density_max 0.442
_refine_diff_density_min -0.529
_refine_diff_density_rms 0.067
_refine_ls_extinction_method none
_refine_ls_goodness_of_fit_ref 0.972
_refine_ls_hydrogen_treatment mixed
_refine_ls_matrix_type fullcycle
_refine_ls_number_parameters 1249
_refine_ls_number_reflns 22845
_refine_ls_number_restraints 0
_refine_ls_restrained_S_all 0.972
_refine_ls_R_factor_all 0.1754
_refine_ls_R_factor_gt 0.0597
_refine_ls_shift/su_max 0.007
_refine_ls_shift/su_mean 0.000
_refine_ls_structure_factor_coef Fsqd
_refine_ls_weighting_details 'calc w=1/[\s^2^(Fo^2^)+(0.0651P)^2^+0.0000P] where P=(Fo^2^+2Fc^2^)/3'
_refine_ls_weighting_scheme calc
_refine_ls_wR_factor_gt 0.1224
_refine_ls_wR_factor_ref 0.1667
_reflns_number_gt 9598
_reflns_number_total 22845
_reflns_threshold_expression >2sigma(I)
_cod_data_source_file om300566m_si_001.cif
_cod_data_source_block ea17110x
_cod_depositor_comments
;
The following automatic conversions were performed:

'_symmetry_cell_setting' value 'Monoclinic' changed to 'monoclinic'
according to /home/saulius/struct/CIF-dictionaries/cif_core.dic
dictionary named 'cif_core.dic' version 2.4.2 from 2011-04-26.

Automatic conversion script
Id: cif_fix_values 1891 2012-01-12 08:04:46Z andrius 
;
_cod_original_sg_symbol_H-M P2(1)/c
_cod_database_code 4079201

loop_
_symmetry_equiv_pos_as_xyz
'x, y, z'
'-x, y+1/2, -z+1/2'
'-x, -y, -z'
'x, -y-1/2, z-1/2'

loop_
_atom_site_label
_atom_site_type_symbol
_atom_site_fract_x
_atom_site_fract_y
_atom_site_fract_z
_atom_site_U_iso_or_equiv
_atom_site_adp_type
_atom_site_occupancy
_atom_site_symmetry_multiplicity
_atom_site_calc_flag
_atom_site_refinement_flags
Ni1A Ni 0.514482(15) 0.08470(4) 0.375336(19) 0.02347(12) Uani 1 1 d .
N1A N 0.60404(10) 0.1366(3) 0.39230(12) 0.0288(8) Uani 1 1 d .
N2A N 0.59590(9) -0.0173(2) 0.35927(11) 0.0255(8) Uani 1 1 d .
C1A C 0.57314(11) 0.0676(3) 0.37608(13) 0.0215(9) Uani 1 1 d .
C2A C 0.64325(12) 0.0968(3) 0.38530(16) 0.0416(12) Uani 1 1 d .
H2A H 0.6689 0.1321 0.3930 0.050 Uiso 1 1 d R
C3A C 0.63832(13) -0.0012(4) 0.36554(16) 0.0421(13) Uani 1 1 d .
H3A H 0.6598 -0.0498 0.3574 0.051 Uiso 1 1 d R
C4A C 0.57969(12) -0.1160(3) 0.33753(14) 0.0249(10) Uani 1 1 d .
C5A C 0.58328(12) -0.1292(3) 0.28825(15) 0.0285(10) Uani 1 1 d .
C6A C 0.56939(13) -0.2269(3) 0.26856(15) 0.0343(11) Uani 1 1 d .
H6A H 0.5715 -0.2388 0.2355 0.041 Uiso 1 1 d R
C7A C 0.55274(13) -0.3068(3) 0.29635(15) 0.0362(11) Uani 1 1 d .
H7A H 0.5434 -0.3729 0.2824 0.043 Uiso 1 1 d R
C8A C 0.54963(13) -0.2904(3) 0.34444(15) 0.0346(11) Uani 1 1 d .
H8A H 0.5381 -0.3457 0.3632 0.042 Uiso 1 1 d R
C9A C 0.56288(12) -0.1951(3) 0.36610(14) 0.0272(10) Uani 1 1 d .
C10A C 0.60206(13) -0.0437(3) 0.25662(16) 0.0393(12) Uani 1 1 d .
H10A H 0.6047 0.0254 0.2749 0.047 Uiso 1 1 d R
C11A C 0.64565(14) -0.0796(4) 0.24293(18) 0.0600(15) Uani 1 1 d .
H11A H 0.6634 -0.0893 0.2718 0.090 Uiso 1 1 d R
H11B H 0.6578 -0.0242 0.2229 0.090 Uiso 1 1 d R
H11C H 0.6437 -0.1481 0.2255 0.090 Uiso 1 1 d R
C12A C 0.57517(15) -0.0228(4) 0.21123(16) 0.0506(14) Uani 1 1 d .
H12A H 0.5729 -0.0894 0.1925 0.076 Uiso 1 1 d R
H12B H 0.5881 0.0338 0.1925 0.076 Uiso 1 1 d R
H12C H 0.5474 0.0007 0.2198 0.076 Uiso 1 1 d R
C13A C 0.56005(13) -0.1805(3) 0.41950(14) 0.0335(11) Uani 1 1 d .
H13A H 0.5597 -0.1011 0.4262 0.040 Uiso 1 1 d R
C14A C 0.59846(15) -0.2283(4) 0.44589(16) 0.0598(16) Uani 1 1 d .
H14A H 0.5995 -0.3064 0.4399 0.090 Uiso 1 1 d R
H14B H 0.5968 -0.2154 0.4801 0.090 Uiso 1 1 d R
H14C H 0.6236 -0.1941 0.4345 0.090 Uiso 1 1 d R
C15A C 0.52068(15) -0.2291(4) 0.43860(17) 0.0603(15) Uani 1 1 d .
H15A H 0.4965 -0.2059 0.4188 0.090 Uiso 1 1 d R
H15B H 0.5175 -0.2048 0.4713 0.090 Uiso 1 1 d R
H15C H 0.5227 -0.3082 0.4380 0.090 Uiso 1 1 d R
C16A C 0.59718(12) 0.2398(3) 0.41597(14) 0.0276(10) Uani 1 1 d .
C17A C 0.60334(12) 0.2444(3) 0.46534(14) 0.0286(10) Uani 1 1 d .
C18A C 0.59654(13) 0.3433(3) 0.48714(15) 0.0352(11) Uani 1 1 d .
H18A H 0.5992 0.3489 0.5207 0.042 Uiso 1 1 d R
C19A C 0.58602(13) 0.4332(3) 0.46049(16) 0.0407(12) Uani 1 1 d .
H19A H 0.5818 0.5003 0.4760 0.049 Uiso 1 1 d R
C20A C 0.58152(14) 0.4276(3) 0.41205(16) 0.0411(12) Uani 1 1 d .
H20A H 0.5747 0.4913 0.3945 0.049 Uiso 1 1 d R
C21A C 0.58690(13) 0.3303(3) 0.38795(15) 0.0350(11) Uani 1 1 d .
C22A C 0.61812(13) 0.1479(3) 0.49498(16) 0.0385(12) Uani 1 1 d .
H22A H 0.6145 0.0812 0.4751 0.046 Uiso 1 1 d R
C23A C 0.59396(15) 0.1330(4) 0.53953(18) 0.0662(17) Uani 1 1 d .
H23A H 0.5978 0.1967 0.5600 0.099 Uiso 1 1 d R
H23B H 0.6041 0.0685 0.5566 0.099 Uiso 1 1 d R
H23C H 0.5643 0.1243 0.5308 0.099 Uiso 1 1 d R
C24A C 0.66420(13) 0.1595(4) 0.50933(18) 0.0580(15) Uani 1 1 d .
H24A H 0.6803 0.1677 0.4808 0.087 Uiso 1 1 d R
H24B H 0.6737 0.0949 0.5268 0.087 Uiso 1 1 d R
H24C H 0.6683 0.2234 0.5296 0.087 Uiso 1 1 d R
C25A C 0.58132(15) 0.3257(4) 0.33431(16) 0.0491(14) Uani 1 1 d .
H25A H 0.5814 0.2480 0.3245 0.059 Uiso 1 1 d R
C26A C 0.6170(2) 0.3819(5) 0.3114(2) 0.062(3) Uani 1 1 d .
H26A H 0.6184 0.4573 0.3220 0.093 Uiso 1 1 d R
H26B H 0.6127 0.3796 0.2767 0.093 Uiso 1 1 d R
H26C H 0.6430 0.3449 0.3206 0.093 Uiso 1 1 d R
C27A C 0.53902(19) 0.3753(4) 0.31747(19) 0.070(2) Uani 1 1 d .
H27A H 0.5164 0.3369 0.3325 0.105 Uiso 1 1 d R
H27B H 0.5354 0.3687 0.2829 0.105 Uiso 1 1 d R
H27C H 0.5384 0.4519 0.3264 0.105 Uiso 1 1 d R
C28A C 0.50759(12) 0.0880(4) 0.30495(14) 0.0349(11) Uani 1 1 d .
H28A H 0.5207 0.0271 0.2903 0.042 Uiso 1 1 d R
H28B H 0.5167 0.1550 0.2928 0.042 Uiso 1 1 d R
C29A C 0.46846(12) 0.0811(3) 0.32424(14) 0.0325(10) Uani 1 1 d .
H29A H 0.4535 0.1479 0.3267 0.039 Uiso 1 1 d R
C30A C 0.44377(12) -0.0186(4) 0.32514(15) 0.0331(11) Uani 1 1 d .
C31A C 0.40099(13) -0.0153(4) 0.33174(17) 0.0483(13) Uani 1 1 d .
H31A H 0.3877 0.0528 0.3352 0.058 Uiso 1 1 d R
C32A C 0.37741(15) -0.1083(4) 0.33328(18) 0.0624(16) Uani 1 1 d .
H32A H 0.3486 -0.1038 0.3391 0.075 Uiso 1 1 d R
C33A C 0.39549(15) -0.2079(4) 0.32668(18) 0.0571(15) Uani 1 1 d .
H33A H 0.3791 -0.2720 0.3267 0.068 Uiso 1 1 d R
C34A C 0.43757(15) -0.2134(4) 0.32006(18) 0.0543(15) Uani 1 1 d .
H34A H 0.4505 -0.2816 0.3158 0.065 Uiso 1 1 d R
C35A C 0.46117(13) -0.1202(3) 0.31935(15) 0.0392(12) Uani 1 1 d .
H35A H 0.4902 -0.1259 0.3149 0.047 Uiso 1 1 d R
C36A C 0.51035(12) 0.0875(3) 0.44546(14) 0.0334(10) Uani 1 1 d .
H36A H 0.5166 0.0170 0.4568 0.040 Uiso 1 1 d R
H36B H 0.5248 0.1480 0.4590 0.040 Uiso 1 1 d R
C37A C 0.47121(13) 0.1106(3) 0.42425(14) 0.0326(11) Uani 1 1 d .
H37A H 0.4516 0.0529 0.4222 0.039 Uiso 1 1 d R
C38A C 0.45316(13) 0.2203(3) 0.42163(14) 0.0316(10) Uani 1 1 d .
C39A C 0.47699(15) 0.3135(3) 0.42860(16) 0.0426(12) Uani 1 1 d .
H39A H 0.5061 0.3069 0.4350 0.051 Uiso 1 1 d R
C40A C 0.45950(16) 0.4154(4) 0.42653(17) 0.0558(14) Uani 1 1 d .
H40A H 0.4768 0.4773 0.4308 0.067 Uiso 1 1 d R
C41A C 0.41746(17) 0.4280(4) 0.41802(17) 0.0604(16) Uani 1 1 d .
H41A H 0.4053 0.4980 0.4171 0.072 Uiso 1 1 d R
C42A C 0.39334(15) 0.3377(4) 0.41131(17) 0.0582(16) Uani 1 1 d .
H42A H 0.3642 0.3453 0.4052 0.070 Uiso 1 1 d R
C43A C 0.41077(14) 0.2347(4) 0.41298(16) 0.0461(13) Uani 1 1 d .
H43A H 0.3933 0.1734 0.4081 0.055 Uiso 1 1 d R
Ni1B Ni 0.846752(15) 0.41404(4) 0.235599(18) 0.02505(13) Uani 1 1 d .
N1B N 0.92911(10) 0.5099(2) 0.21638(12) 0.0260(8) Uani 1 1 d .
N2B N 0.93598(9) 0.3552(2) 0.25014(11) 0.0247(8) Uani 1 1 d .
C1B C 0.90585(12) 0.4265(3) 0.23430(12) 0.0233(9) Uani 1 1 d .
C2B C 0.97158(12) 0.4895(3) 0.22184(15) 0.0344(11) Uani 1 1 d .
H2B H 0.9935 0.5356 0.2128 0.041 Uiso 1 1 d R
C3B C 0.97549(12) 0.3924(3) 0.24238(14) 0.0318(10) Uani 1 1 d .
H3B H 1.0008 0.3556 0.2502 0.038 Uiso 1 1 d R
C4B C 0.92844(12) 0.2554(3) 0.27507(14) 0.0245(9) Uani 1 1 d .
C5B C 0.91621(12) 0.1638(3) 0.24980(15) 0.0289(10) Uani 1 1 d .
C6B C 0.91078(13) 0.0689(3) 0.27506(15) 0.0374(11) Uani 1 1 d .
H6B H 0.9025 0.0050 0.2585 0.045 Uiso 1 1 d R
C7B C 0.91701(13) 0.0650(3) 0.32388(16) 0.0426(12) Uani 1 1 d .
H7B H 0.9129 -0.0005 0.3406 0.051 Uiso 1 1 d R
C8B C 0.92936(13) 0.1577(3) 0.34788(15) 0.0387(12) Uani 1 1 d .
H8B H 0.9334 0.1550 0.3814 0.046 Uiso 1 1 d R
C9B C 0.93601(12) 0.2553(3) 0.32449(15) 0.0294(10) Uani 1 1 d .
C10B C 0.90914(13) 0.1636(3) 0.19567(14) 0.0341(11) Uani 1 1 d .
H10B H 0.9117 0.2397 0.1841 0.041 Uiso 1 1 d R
C11B C 0.94220(14) 0.0956(4) 0.17238(17) 0.0551(14) Uani 1 1 d .
H11D H 0.9698 0.1268 0.1797 0.083 Uiso 1 1 d R
H11E H 0.9368 0.0949 0.1379 0.083 Uiso 1 1 d R
H11F H 0.9413 0.0215 0.1846 0.083 Uiso 1 1 d R
C12B C 0.86541(13) 0.1220(3) 0.18068(16) 0.0440(13) Uani 1 1 d .
H12D H 0.8627 0.0463 0.1903 0.066 Uiso 1 1 d R
H12E H 0.8612 0.1276 0.1461 0.066 Uiso 1 1 d R
H12F H 0.8445 0.1658 0.1961 0.066 Uiso 1 1 d R
C13B C 0.95198(13) 0.3533(3) 0.35227(15) 0.0343(11) Uani 1 1 d .
H13B H 0.9476 0.4184 0.3316 0.041 Uiso 1 1 d R
C14B C 0.92978(14) 0.3732(4) 0.39794(16) 0.0526(14) Uani 1 1 d .
H14D H 0.9356 0.3135 0.4201 0.079 Uiso 1 1 d R
H14E H 0.8997 0.3779 0.3909 0.079 Uiso 1 1 d R
H14F H 0.9397 0.4412 0.4123 0.079 Uiso 1 1 d R
C15B C 0.99881(13) 0.3426(4) 0.36376(17) 0.0498(14) Uani 1 1 d .
H15D H 1.0092 0.4095 0.3786 0.075 Uiso 1 1 d R
H15E H 1.0133 0.3296 0.3344 0.075 Uiso 1 1 d R
H15F H 1.0039 0.2818 0.3856 0.075 Uiso 1 1 d R
C16B C 0.91293(12) 0.6081(3) 0.19485(14) 0.0238(9) Uani 1 1 d .
C17B C 0.89938(12) 0.6917(3) 0.22359(14) 0.0277(10) Uani 1 1 d .
C18B C 0.88654(13) 0.7872(3) 0.20137(15) 0.0338(11) Uani 1 1 d .
H18B H 0.8771 0.8456 0.2200 0.041 Uiso 1 1 d R
C19B C 0.88726(13) 0.7987(3) 0.15261(15) 0.0354(11) Uani 1 1 d .
H19B H 0.8786 0.8647 0.1380 0.042 Uiso 1 1 d R
C20B C 0.90052(13) 0.7143(3) 0.12532(15) 0.0349(11) Uani 1 1 d .
H20B H 0.9009 0.7235 0.0919 0.042 Uiso 1 1 d R
C21B C 0.91336(12) 0.6167(3) 0.14475(14) 0.0291(10) Uani 1 1 d .
C22B C 0.89848(13) 0.6800(3) 0.27753(15) 0.0353(11) Uani 1 1 d .
H22B H 0.8983 0.6009 0.2850 0.042 Uiso 1 1 d R
C23B C 0.85960(15) 0.7295(4) 0.29795(17) 0.0604(15) Uani 1 1 d .
H23D H 0.8609 0.8085 0.2954 0.091 Uiso 1 1 d R
H23E H 0.8582 0.7089 0.3314 0.091 Uiso 1 1 d R
H23F H 0.8348 0.7029 0.2802 0.091 Uiso 1 1 d R
C24B C 0.93709(15) 0.7283(4) 0.30220(17) 0.0639(17) Uani 1 1 d .
H24D H 0.9618 0.6897 0.2922 0.096 Uiso 1 1 d R
H24E H 0.9351 0.7215 0.3367 0.096 Uiso 1 1 d R
H24F H 0.9393 0.8050 0.2937 0.096 Uiso 1 1 d R
C25B C 0.92742(13) 0.5255(3) 0.11306(15) 0.0347(11) Uani 1 1 d .
H25B H 0.9269 0.4568 0.1317 0.042 Uiso 1 1 d R
C26B C 0.97192(14) 0.5429(4) 0.09750(18) 0.0598(15) Uani 1 1 d .
H26D H 0.9727 0.6065 0.0768 0.090 Uiso 1 1 d R
H26E H 0.9810 0.4790 0.0802 0.090 Uiso 1 1 d R
H26F H 0.9905 0.5543 0.1255 0.090 Uiso 1 1 d R
C27B C 0.89867(15) 0.5115(4) 0.06874(15) 0.0504(14) Uani 1 1 d .
H27D H 0.8700 0.5005 0.0783 0.076 Uiso 1 1 d R
H27E H 0.9076 0.4486 0.0506 0.076 Uiso 1 1 d R
H27F H 0.9000 0.5764 0.0489 0.076 Uiso 1 1 d R
C28B C 0.84416(12) 0.4132(3) 0.30615(13) 0.0320(10) Uani 1 1 d .
H28C H 0.8518 0.4824 0.3194 0.038 Uiso 1 1 d R
H28D H 0.8598 0.3524 0.3170 0.038 Uiso 1 1 d R
C29B C 0.80437(12) 0.3920(3) 0.28577(14) 0.0321(11) Uani 1 1 d .
H29B H 0.7863 0.4541 0.2828 0.038 Uiso 1 1 d R
C30B C 0.78556(13) 0.2834(4) 0.28364(15) 0.0356(11) Uani 1 1 d .
C31B C 0.74255(15) 0.2734(4) 0.27373(16) 0.0529(14) Uani 1 1 d .
H31B H 0.7261 0.3365 0.2684 0.063 Uiso 1 1 d R
C32B C 0.72354(17) 0.1724(5) 0.27163(18) 0.0729(19) Uani 1 1 d .
H32B H 0.6944 0.1671 0.2651 0.088 Uiso 1 1 d R
C33B C 0.74676(18) 0.0801(5) 0.27894(18) 0.0750(19) Uani 1 1 d .
H33B H 0.7338 0.0111 0.2770 0.090 Uiso 1 1 d R
C34B C 0.78892(17) 0.0882(4) 0.28895(17) 0.0601(15) Uani 1 1 d .
H34B H 0.8051 0.0247 0.2944 0.072 Uiso 1 1 d R
C35B C 0.80800(14) 0.1893(4) 0.29131(16) 0.0424(12) Uani 1 1 d .
H35B H 0.8371 0.1937 0.2984 0.051 Uiso 1 1 d R
C36B C 0.83990(13) 0.4106(3) 0.16572(15) 0.0257(10) Uani 1 1 d .
H36C H 0.8469(11) 0.356(3) 0.1542(13) 0.031 Uiso 1 1 d .
H36D H 0.8471(11) 0.472(3) 0.1520(13) 0.031 Uiso 1 1 d .
C37B C 0.79976(12) 0.4171(3) 0.18551(13) 0.0305(10) Uani 1 1 d .
H37B H 0.7825 0.3567 0.1901 0.037 Uiso 1 1 d R
C38B C 0.77566(12) 0.5190(3) 0.18679(14) 0.0326(11) Uani 1 1 d .
C39B C 0.79409(14) 0.6202(3) 0.18323(16) 0.0404(12) Uani 1 1 d .
H39B H 0.8234 0.6251 0.1808 0.048 Uiso 1 1 d R
C40B C 0.77044(14) 0.7144(4) 0.18314(17) 0.0511(14) Uani 1 1 d .
H40B H 0.7837 0.7826 0.1803 0.061 Uiso 1 1 d R
C41B C 0.72783(15) 0.7095(4) 0.18723(18) 0.0540(15) Uani 1 1 d .
H41B H 0.7117 0.7739 0.1874 0.065 Uiso 1 1 d R
C42B C 0.70914(14) 0.6111(4) 0.19106(18) 0.0575(15) Uani 1 1 d .
H42B H 0.6798 0.6070 0.1935 0.069 Uiso 1 1 d R
C43B C 0.73247(13) 0.5169(4) 0.19124(16) 0.0467(13) Uani 1 1 d .
H43B H 0.7189 0.4492 0.1946 0.056 Uiso 1 1 d R
Ni1C Ni 0.818947(15) 0.58783(4) 0.483843(18) 0.02403(13) Uani 1 1 d .
N1C N 0.73813(9) 0.4787(2) 0.49723(12) 0.0270(8) Uani 1 1 d .
N2C N 0.72898(10) 0.6324(2) 0.46407(12) 0.0293(8) Uani 1 1 d .
C1C C 0.76048(12) 0.5653(3) 0.48139(13) 0.0239(9) Uani 1 1 d .
C2C C 0.69600(12) 0.4908(3) 0.48893(16) 0.0403(12) Uani 1 1 d .
H2C H 0.6751 0.4398 0.4961 0.048 Uiso 1 1 d R
C3C C 0.69005(12) 0.5872(4) 0.46842(16) 0.0429(12) Uani 1 1 d .
H3C H 0.6641 0.6188 0.4589 0.052 Uiso 1 1 d R
C4C C 0.73507(12) 0.7375(3) 0.44265(15) 0.0282(10) Uani 1 1 d .
C5C C 0.73077(12) 0.7475(3) 0.39297(15) 0.0289(10) Uani 1 1 d .
C6C C 0.73703(13) 0.8496(3) 0.37363(15) 0.0358(11) Uani 1 1 d .
H6C H 0.7351 0.8587 0.3401 0.043 Uiso 1 1 d R
C7C C 0.74592(13) 0.9368(3) 0.40207(17) 0.0433(13) Uani 1 1 d .
H7C H 0.7505 1.0054 0.3880 0.052 Uiso 1 1 d R
C8C C 0.74839(13) 0.9264(3) 0.45050(16) 0.0410(12) Uani 1 1 d .
H8C H 0.7533 0.9888 0.4696 0.049 Uiso 1 1 d R
C9C C 0.74384(13) 0.8266(3) 0.47209(15) 0.0321(11) Uani 1 1 d .
C10C C 0.71872(13) 0.6526(4) 0.36072(16) 0.0418(12) Uani 1 1 d .
H10C H 0.7232 0.5840 0.3790 0.050 Uiso 1 1 d R
C11C C 0.67206(14) 0.6609(4) 0.34534(19) 0.0643(16) Uani 1 1 d .
H11G H 0.6552 0.6588 0.3735 0.096 Uiso 1 1 d R
H11H H 0.6644 0.6000 0.3245 0.096 Uiso 1 1 d R
H11I H 0.6670 0.7290 0.3283 0.096 Uiso 1 1 d R
C12C C 0.74402(15) 0.6472(4) 0.31682(17) 0.0658(17) Uani 1 1 d .
H12G H 0.7382 0.7113 0.2972 0.099 Uiso 1 1 d R
H12H H 0.7366 0.5820 0.2986 0.099 Uiso 1 1 d R
H12I H 0.7737 0.6452 0.3262 0.099 Uiso 1 1 d R
C13C C 0.74626(16) 0.8164(4) 0.52605(16) 0.0505(14) Uani 1 1 d .
H13C H 0.7504 0.7382 0.5338 0.061 Uiso 1 1 d R
C14C C 0.7052(2) 0.8522(6) 0.5463(2) 0.064(4) Uani 1 1 d .
H14G H 0.7072 0.8461 0.5810 0.096 Uiso 1 1 d R
H14H H 0.6828 0.8056 0.5335 0.096 Uiso 1 1 d R
H14I H 0.6993 0.9275 0.5373 0.096 Uiso 1 1 d R
C15C C 0.7832(2) 0.8781(4) 0.5477(2) 0.054(3) Uani 1 1 d .
H15G H 0.8086 0.8576 0.5320 0.081 Uiso 1 1 d R
H15H H 0.7863 0.8606 0.5816 0.081 Uiso 1 1 d R
H15I H 0.7784 0.9559 0.5439 0.081 Uiso 1 1 d R
C16C C 0.75498(12) 0.3827(3) 0.52002(14) 0.0249(10) Uani 1 1 d .
C17C C 0.75048(12) 0.3713(3) 0.56902(14) 0.0264(10) Uani 1 1 d .
C18C C 0.76486(13) 0.2746(3) 0.59002(15) 0.0342(11) Uani 1 1 d .
H18C H 0.7621 0.2639 0.6231 0.041 Uiso 1 1 d R
C19C C 0.78290(13) 0.1946(3) 0.56360(15) 0.0353(11) Uani 1 1 d .
H19C H 0.7923 0.1297 0.5786 0.042 Uiso 1 1 d R
C20C C 0.78729(12) 0.2092(3) 0.51510(15) 0.0308(10) Uani 1 1 d .
H20C H 0.7998 0.1540 0.4972 0.037 Uiso 1 1 d R
C21C C 0.77361(12) 0.3032(3) 0.49262(14) 0.0252(10) Uani 1 1 d .
C22C C 0.72977(13) 0.4549(3) 0.59970(15) 0.0348(11) Uani 1 1 d .
H22C H 0.7271 0.5238 0.5812 0.042 Uiso 1 1 d R
C23C C 0.75543(14) 0.4787(4) 0.64621(15) 0.0479(13) Uani 1 1 d .
H23G H 0.7550 0.4151 0.6670 0.072 Uiso 1 1 d R
H23H H 0.7433 0.5406 0.6624 0.072 Uiso 1 1 d R
H23I H 0.7842 0.4954 0.6388 0.072 Uiso 1 1 d R
C24C C 0.68608(13) 0.4172(4) 0.61140(18) 0.0594(15) Uani 1 1 d .
H24G H 0.6692 0.4073 0.5819 0.089 Uiso 1 1 d R
H24H H 0.6730 0.4718 0.6311 0.089 Uiso 1 1 d R
H24I H 0.6880 0.3485 0.6287 0.089 Uiso 1 1 d R
C25C C 0.77760(13) 0.3164(3) 0.43930(14) 0.0332(11) Uani 1 1 d .
H25C H 0.7786 0.3957 0.4325 0.040 Uiso 1 1 d R
C26C C 0.73933(14) 0.2706(4) 0.41207(16) 0.0571(15) Uani 1 1 d .
H26G H 0.7371 0.1929 0.4184 0.086 Uiso 1 1 d R
H26H H 0.7420 0.2822 0.3779 0.086 Uiso 1 1 d R
H26I H 0.7143 0.3075 0.4225 0.086 Uiso 1 1 d R
C27C C 0.81671(14) 0.2664(4) 0.42083(17) 0.0574(15) Uani 1 1 d .
H27G H 0.8409 0.2918 0.4400 0.086 Uiso 1 1 d R
H27H H 0.8197 0.2875 0.3876 0.086 Uiso 1 1 d R
H27I H 0.8149 0.1874 0.4230 0.086 Uiso 1 1 d R
C28C C 0.82320(10) 0.5898(3) 0.41412(12) 0.0208(8) Uani 1 1 d .
H28E H 0.8196 0.5214 0.4021 0.025 Uiso 1 1 d R
H28F H 0.8097 0.6460 0.3961 0.025 Uiso 1 1 d R
C29C C 0.86228(12) 0.6161(3) 0.43514(14) 0.0310(10) Uani 1 1 d .
H29C H 0.8824 0.5596 0.4377 0.037 Uiso 1 1 d R
C30C C 0.87922(12) 0.7274(3) 0.43869(14) 0.0298(10) Uani 1 1 d .
C31C C 0.92153(13) 0.7445(4) 0.44807(17) 0.0479(13) Uani 1 1 d .
H31C H 0.9393 0.6837 0.4527 0.057 Uiso 1 1 d R
C32C C 0.93849(16) 0.8466(4) 0.45083(19) 0.0653(17) Uani 1 1 d .
H32C H 0.9675 0.8552 0.4576 0.078 Uiso 1 1 d R
C33C C 0.91414(17) 0.9352(4) 0.44365(17) 0.0611(17) Uani 1 1 d .
H33C H 0.9260 1.0056 0.4450 0.073 Uiso 1 1 d R
C34C C 0.87208(16) 0.9218(4) 0.43483(17) 0.0548(14) Uani 1 1 d .
H34C H 0.8548 0.9838 0.4307 0.066 Uiso 1 1 d R
C35C C 0.85449(14) 0.8196(3) 0.43181(15) 0.0391(12) Uani 1 1 d .
H35C H 0.8254 0.8118 0.4250 0.047 Uiso 1 1 d R
C36C C 0.82474(12) 0.5912(3) 0.55458(13) 0.0320(10) Uani 1 1 d .
H36E H 0.8139 0.6583 0.5643 0.038 Uiso 1 1 d R
H36F H 0.8143 0.5248 0.5680 0.038 Uiso 1 1 d R
C37C C 0.86456(12) 0.5913(3) 0.53540(13) 0.0298(10) Uani 1 1 d .
H37C H 0.8797 0.6597 0.5339 0.036 Uiso 1 1 d R
C38C C 0.89145(12) 0.4950(3) 0.53574(14) 0.0305(10) Uani 1 1 d .
C39C C 0.87564(14) 0.3907(4) 0.53896(17) 0.0481(13) Uani 1 1 d .
H39C H 0.8465 0.3806 0.5411 0.058 Uiso 1 1 d R
C40C C 0.90158(17) 0.3015(4) 0.5391(2) 0.0699(18) Uani 1 1 d .
H40C H 0.8902 0.2308 0.5408 0.084 Uiso 1 1 d R
C41C C 0.94373(18) 0.3142(5) 0.5371(2) 0.0740(19) Uani 1 1 d .
H41C H 0.9615 0.2528 0.5371 0.089 Uiso 1 1 d R
C42C C 0.96018(15) 0.4170(5) 0.53467(17) 0.0653(17) Uani 1 1 d .
H42C H 0.9895 0.4259 0.5338 0.078 Uiso 1 1 d R
C43C C 0.93461(14) 0.5062(4) 0.53357(16) 0.0472(13) Uani 1 1 d .
H43C H 0.9464 0.5764 0.5314 0.057 Uiso 1 1 d R

loop_
_atom_site_aniso_label
_atom_site_aniso_U_11
_atom_site_aniso_U_22
_atom_site_aniso_U_33
_atom_site_aniso_U_23
_atom_site_aniso_U_13
_atom_site_aniso_U_12
Ni1A 0.0254(3) 0.0195(2) 0.0251(3) 0.0011(3) -0.0040(2) 0.0030(3)
N1A 0.028(2) 0.0268(19) 0.032(2) -0.0108(17) -0.0013(16) -0.0020(16)
N2A 0.0217(19) 0.0237(19) 0.031(2) -0.0087(16) -0.0048(15) 0.0016(15)
C1A 0.032(2) 0.012(2) 0.020(2) -0.0015(17) -0.0055(18) -0.0033(18)
C2A 0.024(2) 0.040(3) 0.061(3) -0.022(3) -0.003(2) -0.005(2)
C3A 0.025(3) 0.042(3) 0.058(3) -0.023(3) -0.006(2) 0.004(2)
C4A 0.029(2) 0.016(2) 0.029(2) -0.0064(18) -0.0071(19) 0.0046(18)
C5A 0.034(2) 0.020(2) 0.031(3) -0.0048(19) -0.005(2) -0.0001(19)
C6A 0.049(3) 0.026(2) 0.027(3) -0.011(2) -0.008(2) -0.005(2)
C7A 0.050(3) 0.020(2) 0.038(3) -0.005(2) -0.013(2) -0.005(2)
C8A 0.043(3) 0.021(2) 0.038(3) 0.007(2) -0.006(2) 0.002(2)
C9A 0.034(2) 0.020(2) 0.028(3) -0.0018(19) -0.007(2) 0.0091(19)
C10A 0.049(3) 0.031(3) 0.038(3) -0.005(2) 0.005(2) -0.008(2)
C11A 0.051(3) 0.064(4) 0.066(4) 0.004(3) 0.017(3) -0.011(3)
C12A 0.080(4) 0.040(3) 0.032(3) 0.007(2) 0.005(3) 0.005(3)
C13A 0.047(3) 0.025(2) 0.027(3) -0.003(2) -0.008(2) 0.008(2)
C14A 0.067(4) 0.079(4) 0.032(3) 0.004(3) -0.018(3) 0.015(3)
C15A 0.062(4) 0.076(4) 0.044(3) -0.003(3) 0.015(3) 0.002(3)
C16A 0.034(2) 0.020(2) 0.028(2) -0.0060(19) 0.000(2) -0.0054(19)
C17A 0.034(3) 0.026(2) 0.026(2) 0.001(2) -0.001(2) -0.003(2)
C18A 0.041(3) 0.036(3) 0.028(3) -0.010(2) -0.008(2) -0.003(2)
C19A 0.047(3) 0.022(3) 0.052(3) -0.016(2) -0.006(2) -0.001(2)
C20A 0.060(3) 0.017(2) 0.044(3) -0.004(2) -0.016(2) 0.000(2)
C21A 0.042(3) 0.027(2) 0.036(3) -0.002(2) -0.002(2) -0.009(2)
C22A 0.045(3) 0.029(3) 0.040(3) 0.006(2) -0.013(2) -0.007(2)
C23A 0.065(4) 0.083(4) 0.050(4) 0.028(3) -0.010(3) -0.025(3)
C24A 0.044(3) 0.053(3) 0.076(4) 0.026(3) -0.009(3) 0.002(3)
C25A 0.078(4) 0.040(3) 0.029(3) 0.003(2) -0.001(3) -0.017(3)
C26A 0.046(8) 0.055(7) 0.083(4) 0.027(4) -0.010(4) 0.003(6)
C27A 0.067(6) 0.086(3) 0.055(4) 0.031(3) -0.011(4) -0.028(4)
C28A 0.040(3) 0.031(2) 0.033(3) 0.004(2) -0.003(2) 0.005(2)
C29A 0.035(2) 0.033(2) 0.029(2) 0.004(2) -0.011(2) 0.009(2)
C30A 0.029(3) 0.041(3) 0.029(3) 0.001(2) -0.012(2) 0.001(2)
C31A 0.031(3) 0.052(3) 0.061(4) -0.008(3) -0.009(3) 0.007(3)
C32A 0.034(3) 0.084(4) 0.069(4) -0.003(4) -0.003(3) -0.010(3)
C33A 0.054(4) 0.054(4) 0.062(4) 0.000(3) -0.008(3) -0.022(3)
C34A 0.046(3) 0.045(3) 0.072(4) 0.001(3) -0.007(3) -0.007(3)
C35A 0.032(3) 0.038(3) 0.046(3) 0.002(2) -0.010(2) -0.002(2)
C36A 0.036(2) 0.027(2) 0.038(3) 0.002(2) 0.006(2) 0.009(2)
C37A 0.037(3) 0.031(3) 0.030(3) 0.000(2) 0.003(2) 0.002(2)
C38A 0.034(3) 0.039(3) 0.021(2) -0.002(2) 0.006(2) 0.009(2)
C39A 0.052(3) 0.034(3) 0.041(3) -0.002(2) 0.000(2) 0.015(2)
C40A 0.077(4) 0.035(3) 0.055(4) -0.008(3) -0.002(3) 0.014(3)
C41A 0.089(4) 0.051(4) 0.041(3) -0.005(3) -0.004(3) 0.039(3)
C42A 0.049(3) 0.075(4) 0.050(4) -0.003(3) -0.005(3) 0.037(3)
C43A 0.038(3) 0.058(3) 0.043(3) -0.001(3) -0.002(2) 0.008(3)
Ni1B 0.0304(3) 0.0207(3) 0.0236(3) -0.0008(2) -0.0042(2) -0.0013(3)
N1B 0.030(2) 0.0178(18) 0.030(2) 0.0049(15) -0.0024(16) -0.0016(15)
N2B 0.0267(19) 0.0185(18) 0.029(2) 0.0020(15) -0.0028(16) 0.0014(15)
C1B 0.037(2) 0.020(2) 0.012(2) -0.0007(17) -0.0045(17) -0.0007(19)
C2B 0.025(2) 0.033(3) 0.045(3) 0.004(2) -0.001(2) 0.000(2)
C3B 0.028(2) 0.030(3) 0.037(3) 0.003(2) 0.000(2) 0.004(2)
C4B 0.032(2) 0.018(2) 0.023(2) 0.0003(18) -0.0038(19) 0.0043(18)
C5B 0.036(3) 0.018(2) 0.032(3) -0.004(2) -0.005(2) 0.0015(19)
C6B 0.050(3) 0.021(2) 0.041(3) -0.001(2) -0.012(2) -0.003(2)
C7B 0.057(3) 0.027(3) 0.044(3) 0.010(2) -0.007(3) -0.004(2)
C8B 0.053(3) 0.037(3) 0.024(3) 0.008(2) -0.009(2) 0.004(2)
C9B 0.033(3) 0.021(2) 0.033(3) -0.002(2) -0.006(2) 0.0030(19)
C10B 0.047(3) 0.027(2) 0.028(3) -0.003(2) -0.005(2) -0.001(2)
C11B 0.053(3) 0.062(3) 0.050(3) -0.019(3) -0.001(3) 0.010(3)
C12B 0.045(3) 0.042(3) 0.044(3) 0.002(2) -0.010(2) 0.001(2)
C13B 0.048(3) 0.025(2) 0.029(3) -0.001(2) -0.007(2) 0.003(2)
C14B 0.051(3) 0.065(4) 0.041(3) -0.014(3) -0.011(3) 0.002(3)
C15B 0.048(3) 0.042(3) 0.058(4) -0.003(3) -0.013(3) -0.004(3)
C16B 0.028(2) 0.014(2) 0.029(2) 0.0021(18) -0.0036(19) -0.0010(17)
C17B 0.034(3) 0.019(2) 0.029(3) -0.0010(19) -0.004(2) -0.0049(19)
C18B 0.046(3) 0.021(2) 0.034(3) -0.003(2) -0.005(2) 0.002(2)
C19B 0.055(3) 0.020(2) 0.030(3) 0.007(2) -0.007(2) 0.002(2)
C20B 0.050(3) 0.027(2) 0.027(3) 0.003(2) -0.006(2) -0.007(2)
C21B 0.031(2) 0.027(2) 0.029(3) 0.000(2) 0.000(2) -0.0043(19)
C22B 0.053(3) 0.025(2) 0.028(3) -0.001(2) 0.004(2) -0.007(2)
C23B 0.059(4) 0.083(4) 0.039(3) -0.003(3) 0.010(3) 0.001(3)
C24B 0.066(4) 0.088(4) 0.036(3) 0.005(3) -0.019(3) -0.019(3)
C25B 0.050(3) 0.024(2) 0.030(3) -0.002(2) 0.006(2) 0.000(2)
C26B 0.062(4) 0.057(3) 0.061(4) -0.022(3) 0.014(3) 0.005(3)
C27B 0.073(4) 0.046(3) 0.032(3) -0.008(2) 0.001(3) -0.011(3)
C28B 0.043(3) 0.030(2) 0.023(2) -0.003(2) 0.003(2) -0.001(2)
C29B 0.032(2) 0.031(3) 0.033(3) 0.003(2) 0.001(2) 0.005(2)
C30B 0.038(3) 0.045(3) 0.025(3) -0.001(2) 0.006(2) -0.009(2)
C31B 0.045(3) 0.070(4) 0.043(3) 0.014(3) -0.007(3) -0.015(3)
C32B 0.066(4) 0.102(5) 0.050(4) 0.014(4) -0.012(3) -0.048(4)
C33B 0.095(5) 0.076(5) 0.054(4) 0.004(4) -0.004(4) -0.056(4)
C34B 0.088(4) 0.038(3) 0.054(4) 0.006(3) 0.006(3) -0.016(3)
C35B 0.050(3) 0.042(3) 0.036(3) 0.000(2) 0.010(2) -0.011(3)
C36B 0.036(3) 0.014(2) 0.025(2) -0.001(2) -0.0088(19) 0.002(2)
C37B 0.038(3) 0.024(2) 0.028(2) -0.003(2) -0.010(2) -0.007(2)
C38B 0.030(3) 0.044(3) 0.023(2) 0.000(2) -0.010(2) 0.001(2)
C39B 0.037(3) 0.034(3) 0.049(3) 0.003(2) -0.012(2) 0.001(2)
C40B 0.047(3) 0.036(3) 0.069(4) -0.004(3) -0.011(3) 0.003(3)
C41B 0.048(3) 0.048(3) 0.064(4) -0.002(3) -0.012(3) 0.015(3)
C42B 0.031(3) 0.072(4) 0.069(4) 0.006(3) -0.009(3) 0.006(3)
C43B 0.036(3) 0.053(3) 0.051(3) 0.010(3) -0.009(2) -0.004(3)
Ni1C 0.0273(3) 0.0207(3) 0.0237(3) -0.0001(2) -0.0028(2) -0.0012(2)
N1C 0.0248(19) 0.0212(18) 0.034(2) 0.0093(16) -0.0058(16) -0.0009(15)
N2C 0.029(2) 0.0212(18) 0.037(2) 0.0065(17) -0.0031(17) 0.0019(16)
C1C 0.034(2) 0.019(2) 0.018(2) 0.0030(17) -0.0037(18) 0.0035(18)
C2C 0.027(3) 0.031(3) 0.062(3) 0.022(2) -0.009(2) -0.003(2)
C3C 0.025(2) 0.042(3) 0.062(3) 0.019(3) -0.006(2) 0.000(2)
C4C 0.027(2) 0.018(2) 0.039(3) 0.009(2) -0.002(2) 0.0039(18)
C5C 0.029(2) 0.024(2) 0.032(3) 0.005(2) -0.006(2) 0.0070(19)
C6C 0.042(3) 0.035(3) 0.029(3) 0.010(2) 0.000(2) 0.005(2)
C7C 0.049(3) 0.027(3) 0.053(3) 0.015(2) -0.007(3) -0.005(2)
C8C 0.048(3) 0.027(3) 0.047(3) -0.001(2) -0.013(2) 0.005(2)
C9C 0.039(3) 0.025(2) 0.032(3) 0.000(2) -0.005(2) 0.008(2)
C10C 0.051(3) 0.034(3) 0.040(3) 0.001(2) -0.010(2) 0.010(2)
C11C 0.057(4) 0.055(3) 0.080(4) -0.024(3) -0.013(3) -0.003(3)
C12C 0.067(4) 0.088(4) 0.042(3) -0.021(3) -0.006(3) 0.023(3)
C13C 0.083(4) 0.034(3) 0.034(3) -0.002(2) -0.007(3) 0.010(3)
C14C 0.054(8) 0.070(9) 0.068(5) -0.015(5) 0.011(5) 0.005(8)
C15C 0.074(9) 0.055(4) 0.032(4) -0.009(3) 0.003(5) -0.007(5)
C16C 0.027(2) 0.017(2) 0.029(2) 0.0073(18) -0.0106(19) -0.0012(18)
C17C 0.030(2) 0.022(2) 0.026(2) 0.0027(19) -0.0027(19) -0.0018(18)
C18C 0.045(3) 0.031(3) 0.026(3) 0.007(2) -0.007(2) -0.001(2)
C19C 0.046(3) 0.025(2) 0.034(3) 0.006(2) -0.007(2) 0.000(2)
C20C 0.040(3) 0.017(2) 0.034(3) -0.002(2) -0.002(2) -0.0021(19)
C21C 0.027(2) 0.022(2) 0.026(2) 0.0030(19) -0.0043(19) -0.0076(19)
C22C 0.044(3) 0.030(2) 0.031(3) 0.005(2) 0.005(2) 0.008(2)
C23C 0.066(3) 0.045(3) 0.033(3) -0.008(2) 0.002(3) -0.006(3)
C24C 0.048(3) 0.068(4) 0.063(4) -0.011(3) 0.010(3) 0.003(3)
C25C 0.047(3) 0.028(2) 0.025(3) -0.004(2) -0.003(2) -0.013(2)
C26C 0.053(3) 0.082(4) 0.036(3) -0.005(3) -0.009(3) -0.010(3)
C27C 0.059(4) 0.070(4) 0.044(3) -0.005(3) 0.006(3) 0.001(3)
C28C 0.021(2) 0.022(2) 0.020(2) -0.0036(19) -0.0011(16) -0.0023(19)
C29C 0.036(3) 0.025(2) 0.033(3) 0.002(2) 0.012(2) 0.007(2)
C30C 0.032(2) 0.035(3) 0.023(2) 0.001(2) 0.0030(19) -0.004(2)
C31C 0.033(3) 0.057(3) 0.054(3) 0.025(3) 0.001(2) -0.010(3)
C32C 0.051(4) 0.076(4) 0.068(4) 0.027(3) -0.008(3) -0.029(3)
C33C 0.094(5) 0.047(4) 0.042(3) 0.017(3) -0.002(3) -0.041(3)
C34C 0.077(4) 0.037(3) 0.051(3) -0.001(3) 0.010(3) -0.008(3)
C35C 0.043(3) 0.034(3) 0.041(3) 0.000(2) 0.003(2) -0.002(2)
C36C 0.037(2) 0.034(2) 0.024(2) -0.005(2) -0.011(2) 0.000(2)
C37C 0.032(2) 0.031(2) 0.026(2) -0.003(2) -0.0058(19) -0.006(2)
C38C 0.028(2) 0.038(3) 0.024(2) 0.002(2) -0.0089(19) -0.002(2)
C39C 0.042(3) 0.038(3) 0.063(4) 0.003(3) -0.012(3) 0.003(2)
C40C 0.068(4) 0.039(3) 0.100(5) -0.005(3) -0.029(4) 0.019(3)
C41C 0.081(5) 0.065(4) 0.074(5) 0.003(4) -0.014(4) 0.046(4)
C42C 0.042(3) 0.105(5) 0.048(4) 0.023(4) -0.004(3) 0.026(4)
C43C 0.037(3) 0.064(3) 0.040(3) 0.010(3) -0.005(2) 0.003(3)

loop_
_atom_type_symbol
_atom_type_description
_atom_type_scat_dispersion_real
_atom_type_scat_dispersion_imag
_atom_type_scat_source
C C 0.0033 0.0016 'International Tables Vol C Tables 4.2.6.8 and 6.1.1.4'
H H 0.0000 0.0000 'International Tables Vol C Tables 4.2.6.8 and 6.1.1.4'
N N 0.0061 0.0033 'International Tables Vol C Tables 4.2.6.8 and 6.1.1.4'
Ni Ni 0.3393 1.1124 'International Tables Vol C Tables 4.2.6.8 and 6.1.1.4'

loop_
_geom_angle_atom_site_label_1
_geom_angle_atom_site_label_2
_geom_angle_atom_site_label_3
_geom_angle
C1A Ni1A C36A 95.76(16)
C1A Ni1A C28A 94.64(16)
C36A Ni1A C28A 169.54(16)
C1A Ni1A C29A 134.63(17)
C36A Ni1A C29A 129.13(17)
C28A Ni1A C29A 40.72(15)
C1A Ni1A C37A 136.19(16)
C36A Ni1A C37A 40.78(15)
C28A Ni1A C37A 128.76(16)
C29A Ni1A C37A 89.17(17)
C1A N1A C2A 112.7(3)
C1A N1A C16A 125.0(3)
C2A N1A C16A 122.3(3)
C1A N2A C3A 112.5(3)
C1A N2A C4A 126.9(3)
C3A N2A C4A 120.6(3)
N1A C1A N2A 101.6(3)
N1A C1A Ni1A 129.8(3)
N2A C1A Ni1A 128.6(3)
C3A C2A N1A 106.9(4)
C3A C2A H2A 126.6
N1A C2A H2A 126.6
C2A C3A N2A 106.4(4)
C2A C3A H3A 126.7
N2A C3A H3A 126.9
C9A C4A C5A 122.7(4)
C9A C4A N2A 119.2(4)
C5A C4A N2A 118.1(4)
C6A C5A C4A 117.1(4)
C6A C5A C10A 119.7(4)
C4A C5A C10A 123.2(4)
C7A C6A C5A 121.2(4)
C7A C6A H6A 119.5
C5A C6A H6A 119.3
C8A C7A C6A 119.9(4)
C8A C7A H7A 120.0
C6A C7A H7A 120.1
C7A C8A C9A 121.7(4)
C7A C8A H8A 119.2
C9A C8A H8A 119.2
C8A C9A C4A 117.5(4)
C8A C9A C13A 120.4(4)
C4A C9A C13A 122.0(4)
C5A C10A C12A 112.4(4)
C5A C10A C11A 109.6(4)
C12A C10A C11A 109.0(4)
C5A C10A H10A 108.6
C12A C10A H10A 108.6
C11A C10A H10A 108.5
C10A C11A H11A 109.4
C10A C11A H11B 109.5
H11A C11A H11B 109.5
C10A C11A H11C 109.6
H11A C11A H11C 109.5
H11B C11A H11C 109.5
C10A C12A H12A 109.6
C10A C12A H12B 109.4
H12A C12A H12B 109.5
C10A C12A H12C 109.4
H12A C12A H12C 109.5
H12B C12A H12C 109.5
C15A C13A C9A 112.9(4)
C15A C13A C14A 110.0(4)
C9A C13A C14A 110.7(4)
C15A C13A H13A 107.8
C9A C13A H13A 107.7
C14A C13A H13A 107.6
C13A C14A H14A 109.2
C13A C14A H14B 109.6
H14A C14A H14B 109.5
C13A C14A H14C 109.5
H14A C14A H14C 109.5
H14B C14A H14C 109.5
C13A C15A H15A 109.6
C13A C15A H15B 109.5
H15A C15A H15B 109.5
C13A C15A H15C 109.4
H15A C15A H15C 109.5
H15B C15A H15C 109.5
C17A C16A C21A 123.2(4)
C17A C16A N1A 118.2(4)
C21A C16A N1A 118.5(4)
C18A C17A C16A 117.3(4)
C18A C17A C22A 119.9(4)
C16A C17A C22A 122.8(4)
C19A C18A C17A 120.6(4)
C19A C18A H18A 119.7
C17A C18A H18A 119.7
C20A C19A C18A 121.2(4)
C20A C19A H19A 119.4
C18A C19A H19A 119.5
C19A C20A C21A 121.2(4)
C19A C20A H20A 119.3
C21A C20A H20A 119.4
C20A C21A C16A 116.4(4)
C20A C21A C25A 120.4(4)
C16A C21A C25A 123.2(4)
C23A C22A C17A 113.0(4)
C23A C22A C24A 108.6(4)
C17A C22A C24A 110.4(3)
C23A C22A H22A 108.2
C17A C22A H22A 108.3
C24A C22A H22A 108.3
C22A C23A H23A 109.4
C22A C23A H23B 109.5
H23A C23A H23B 109.5
C22A C23A H23C 109.5
H23A C23A H23C 109.5
H23B C23A H23C 109.5
C22A C24A H24A 109.4
C22A C24A H24B 109.5
H24A C24A H24B 109.5
C22A C24A H24C 109.5
H24A C24A H24C 109.5
H24B C24A H24C 109.5
C26A C25A C21A 110.6(4)
C26A C25A C27A 111.1(5)
C21A C25A C27A 110.8(4)
C26A C25A H25A 108.2
C21A C25A H25A 108.0
C27A C25A H25A 108.0
C25A C26A H26A 109.5
C25A C26A H26B 109.8
H26A C26A H26B 109.5
C25A C26A H26C 109.1
H26A C26A H26C 109.5
H26B C26A H26C 109.5
C25A C27A H27A 109.4
C25A C27A H27B 109.6
H27A C27A H27B 109.5
C25A C27A H27C 109.4
H27A C27A H27C 109.5
H27B C27A H27C 109.5
C29A C28A Ni1A 70.9(2)
C29A C28A H28A 122.5
Ni1A C28A H28A 112.3
C29A C28A H28B 119.4
Ni1A C28A H28B 110.9
H28A C28A H28B 112.3
C28A C29A C30A 123.8(4)
C28A C29A Ni1A 68.4(2)
C30A C29A Ni1A 112.7(3)
C28A C29A H29A 116.0
C30A C29A H29A 116.7
Ni1A C29A H29A 106.5
C35A C30A C31A 116.5(4)
C35A C30A C29A 122.5(4)
C31A C30A C29A 120.9(4)
C32A C31A C30A 121.7(5)
C32A C31A H31A 119.0
C30A C31A H31A 119.3
C33A C32A C31A 120.4(5)
C33A C32A H32A 119.7
C31A C32A H32A 119.9
C34A C33A C32A 119.0(5)
C34A C33A H33A 120.4
C32A C33A H33A 120.6
C33A C34A C35A 120.4(5)
C33A C34A H34A 119.9
C35A C34A H34A 119.7
C34A C35A C30A 122.0(4)
C34A C35A H35A 119.0
C30A C35A H35A 119.1
C37A C36A Ni1A 71.1(2)
C37A C36A H36A 120.4
Ni1A C36A H36A 107.3
C37A C36A H36B 115.1
Ni1A C36A H36B 111.1
H36A C36A H36B 119.7
C36A C37A C38A 123.6(4)
C36A C37A Ni1A 68.1(2)
C38A C37A Ni1A 113.0(3)
C36A C37A H37A 117.1
C38A C37A H37A 115.2
Ni1A C37A H37A 108.2
C43A C38A C39A 116.7(4)
C43A C38A C37A 120.6(4)
C39A C38A C37A 122.7(4)
C40A C39A C38A 121.9(4)
C40A C39A H39A 118.9
C38A C39A H39A 119.2
C41A C40A C39A 120.6(5)
C41A C40A H40A 119.7
C39A C40A H40A 119.7
C42A C41A C40A 118.7(5)
C42A C41A H41A 120.6
C40A C41A H41A 120.8
C41A C42A C43A 121.2(5)
C41A C42A H42A 119.5
C43A C42A H42A 119.3
C38A C43A C42A 121.0(5)
C38A C43A H43A 119.6
C42A C43A H43A 119.4
C1B Ni1B C36B 92.90(17)
C1B Ni1B C28B 96.00(15)
C36B Ni1B C28B 171.06(17)
C1B Ni1B C37B 134.35(16)
C36B Ni1B C37B 41.92(17)
C28B Ni1B C37B 129.33(17)
C1B Ni1B C29B 136.49(16)
C36B Ni1B C29B 130.19(17)
C28B Ni1B C29B 40.88(14)
C37B Ni1B C29B 89.16(17)
C1B N1B C2B 111.6(3)
C1B N1B C16B 126.1(3)
C2B N1B C16B 122.2(3)
C1B N2B C3B 112.1(3)
C1B N2B C4B 125.2(3)
C3B N2B C4B 122.5(3)
N2B C1B N1B 102.3(3)
N2B C1B Ni1B 129.2(3)
N1B C1B Ni1B 128.5(3)
C3B C2B N1B 106.5(4)
C3B C2B H2B 126.7
N1B C2B H2B 126.8
C2B C3B N2B 107.4(4)
C2B C3B H3B 126.4
N2B C3B H3B 126.2
C5B C4B C9B 122.9(4)
C5B C4B N2B 119.8(3)
C9B C4B N2B 117.2(3)
C4B C5B C6B 117.8(4)
C4B C5B C10B 122.6(4)
C6B C5B C10B 119.6(4)
C7B C6B C5B 121.6(4)
C7B C6B H6B 119.1
C5B C6B H6B 119.3
C8B C7B C6B 119.0(4)
C8B C7B H7B 120.5
C6B C7B H7B 120.5
C7B C8B C9B 122.2(4)
C7B C8B H8B 118.9
C9B C8B H8B 118.9
C8B C9B C4B 116.5(4)
C8B C9B C13B 120.1(4)
C4B C9B C13B 123.5(4)
C11B C10B C5B 110.7(3)
C11B C10B C12B 110.0(3)
C5B C10B C12B 111.6(4)
C11B C10B H10B 108.0
C5B C10B H10B 108.2
C12B C10B H10B 108.2
C10B C11B H11D 109.4
C10B C11B H11E 109.5
H11D C11B H11E 109.5
C10B C11B H11F 109.4
H11D C11B H11F 109.5
H11E C11B H11F 109.5
C10B C12B H12D 109.6
C10B C12B H12E 109.5
H12D C12B H12E 109.5
C10B C12B H12F 109.3
H12D C12B H12F 109.5
H12E C12B H12F 109.5
C14B C13B C9B 113.9(4)
C14B C13B C15B 109.2(3)
C9B C13B C15B 110.3(3)
C14B C13B H13B 107.7
C9B C13B H13B 107.8
C15B C13B H13B 107.7
C13B C14B H14D 109.5
C13B C14B H14E 109.5
H14D C14B H14E 109.5
C13B C14B H14F 109.4
H14D C14B H14F 109.5
H14E C14B H14F 109.5
C13B C15B H15D 109.4
C13B C15B H15E 109.5
H15D C15B H15E 109.5
C13B C15B H15F 109.5
H15D C15B H15F 109.5
H15E C15B H15F 109.5
C17B C16B C21B 122.7(4)
C17B C16B N1B 119.6(4)
C21B C16B N1B 117.6(3)
C18B C17B C16B 117.5(4)
C18B C17B C22B 120.7(4)
C16B C17B C22B 121.9(4)
C19B C18B C17B 121.2(4)
C19B C18B H18B 119.4
C17B C18B H18B 119.4
C20B C19B C18B 119.8(4)
C20B C19B H19B 120.1
C18B C19B H19B 120.1
C19B C20B C21B 122.4(4)
C19B C20B H20B 118.8
C21B C20B H20B 118.8
C20B C21B C16B 116.4(4)
C20B C21B C25B 120.4(4)
C16B C21B C25B 123.2(4)
C24B C22B C23B 109.6(4)
C24B C22B C17B 111.6(4)
C23B C22B C17B 112.8(4)
C24B C22B H22B 107.6
C23B C22B H22B 107.5
C17B C22B H22B 107.5
C22B C23B H23D 109.5
C22B C23B H23E 109.4
H23D C23B H23E 109.5
C22B C23B H23F 109.5
H23D C23B H23F 109.5
H23E C23B H23F 109.5
C22B C24B H24D 109.5
C22B C24B H24E 109.3
H24D C24B H24E 109.5
C22B C24B H24F 109.6
H24D C24B H24F 109.5
H24E C24B H24F 109.5
C21B C25B C26B 111.7(4)
C21B C25B C27B 112.3(4)
C26B C25B C27B 108.7(4)
C21B C25B H25B 108.0
C26B C25B H25B 107.9
C27B C25B H25B 108.0
C25B C26B H26D 109.4
C25B C26B H26E 109.4
H26D C26B H26E 109.5
C25B C26B H26F 109.6
H26D C26B H26F 109.5
H26E C26B H26F 109.5
C25B C27B H27D 109.4
C25B C27B H27E 109.5
H27D C27B H27E 109.5
C25B C27B H27F 109.5
H27D C27B H27F 109.5
H27E C27B H27F 109.5
C29B C28B Ni1B 70.7(2)
C29B C28B H28C 122.5
Ni1B C28B H28C 111.3
C29B C28B H28D 116.4
Ni1B C28B H28D 106.4
H28C C28B H28D 117.3
C28B C29B C30B 123.5(4)
C28B C29B Ni1B 68.4(2)
C30B C29B Ni1B 112.4(3)
C28B C29B H29B 115.0
C30B C29B H29B 118.5
Ni1B C29B H29B 104.7
C35B C30B C31B 117.4(4)
C35B C30B C29B 123.4(4)
C31B C30B C29B 119.2(4)
C32B C31B C30B 121.0(5)
C32B C31B H31B 119.4
C30B C31B H31B 119.7
C33B C32B C31B 120.3(5)
C33B C32B H32B 119.8
C31B C32B H32B 119.9
C32B C33B C34B 119.6(5)
C32B C33B H33B 120.2
C34B C33B H33B 120.3
C33B C34B C35B 120.2(5)
C33B C34B H34B 120.0
C35B C34B H34B 119.8
C30B C35B C34B 121.5(5)
C30B C35B H35B 119.2
C34B C35B H35B 119.3
C37B C36B Ni1B 70.9(2)
C37B C36B H36C 119(3)
Ni1B C36B H36C 114(3)
C37B C36B H36D 112(2)
Ni1B C36B H36D 113(2)
H36C C36B H36D 118(4)
C36B C37B C38B 122.6(4)
C36B C37B Ni1B 67.2(2)
C38B C37B Ni1B 112.0(3)
C36B C37B H37B 123.7
C38B C37B H37B 111.1
Ni1B C37B H37B 108.3
C39B C38B C43B 116.8(4)
C39B C38B C37B 122.6(4)
C43B C38B C37B 120.5(4)
C38B C39B C40B 121.3(4)
C38B C39B H39B 119.3
C40B C39B H39B 119.4
C41B C40B C39B 120.5(5)
C41B C40B H40B 119.7
C39B C40B H40B 119.8
C42B C41B C40B 119.2(5)
C42B C41B H41B 120.4
C40B C41B H41B 120.4
C41B C42B C43B 120.7(5)
C41B C42B H42B 119.7
C43B C42B H42B 119.6
C42B C43B C38B 121.5(5)
C42B C43B H43B 119.3
C38B C43B H43B 119.1
C1C Ni1C C28C 94.40(15)
C1C Ni1C C36C 95.09(16)
C28C Ni1C C36C 170.50(15)
C1C Ni1C C37C 135.73(16)
C28C Ni1C C37C 129.49(15)
C36C Ni1C C37C 41.15(15)
C1C Ni1C C29C 135.13(16)
C28C Ni1C C29C 41.01(14)
C36C Ni1C C29C 129.49(16)
C37C Ni1C C29C 89.14(17)
C2C N1C C1C 112.7(3)
C2C N1C C16C 120.9(3)
C1C N1C C16C 126.4(3)
C3C N2C C1C 112.3(3)
C3C N2C C4C 122.6(3)
C1C N2C C4C 125.1(3)
N1C C1C N2C 101.3(3)
N1C C1C Ni1C 129.3(3)
N2C C1C Ni1C 129.4(3)
C3C C2C N1C 107.0(4)
C3C C2C H2C 126.6
N1C C2C H2C 126.4
C2C C3C N2C 106.7(4)
C2C C3C H3C 126.7
N2C C3C H3C 126.7
C9C C4C C5C 122.0(4)
C9C C4C N2C 119.0(4)
C5C C4C N2C 118.9(4)
C6C C5C C4C 117.4(4)
C6C C5C C10C 120.1(4)
C4C C5C C10C 122.6(4)
C7C C6C C5C 121.0(4)
C7C C6C H6C 119.5
C5C C6C H6C 119.5
C6C C7C C8C 120.8(4)
C6C C7C H7C 119.5
C8C C7C H7C 119.7
C7C C8C C9C 121.2(4)
C7C C8C H8C 119.3
C9C C8C H8C 119.5
C8C C9C C4C 117.5(4)
C8C C9C C13C 120.6(4)
C4C C9C C13C 121.8(4)
C12C C10C C5C 113.0(4)
C12C C10C C11C 108.9(4)
C5C C10C C11C 109.5(4)
C12C C10C H10C 108.3
C5C C10C H10C 108.5
C11C C10C H10C 108.6
C10C C11C H11G 109.5
C10C C11C H11H 109.4
H11G C11C H11H 109.5
C10C C11C H11I 109.5
H11G C11C H11I 109.5
H11H C11C H11I 109.5
C10C C12C H12G 109.3
C10C C12C H12H 109.7
H12G C12C H12H 109.5
C10C C12C H12I 109.5
H12G C12C H12I 109.5
H12H C12C H12I 109.5
C15C C13C C9C 111.4(4)
C15C C13C C14C 112.2(5)
C9C C13C C14C 109.9(4)
C15C C13C H13C 107.6
C9C C13C H13C 107.4
C14C C13C H13C 108.0
C13C C14C H14G 109.4
C13C C14C H14H 109.2
H14G C14C H14H 109.5
C13C C14C H14I 109.8
H14G C14C H14I 109.5
H14H C14C H14I 109.5
C13C C15C H15G 109.9
C13C C15C H15H 109.0
H15G C15C H15H 109.5
C13C C15C H15I 109.5
H15G C15C H15I 109.5
H15H C15C H15I 109.5
C21C C16C C17C 122.5(3)
C21C C16C N1C 119.5(4)
C17C C16C N1C 117.9(4)
C16C C17C C18C 117.0(4)
C16C C17C C22C 124.0(4)
C18C C17C C22C 118.9(4)
C19C C18C C17C 121.4(4)
C19C C18C H18C 119.3
C17C C18C H18C 119.3
C18C C19C C20C 120.0(4)
C18C C19C H19C 119.9
C20C C19C H19C 120.1
C21C C20C C19C 120.9(4)
C21C C20C H20C 119.5
C19C C20C H20C 119.6
C20C C21C C16C 118.1(4)
C20C C21C C25C 120.1(4)
C16C C21C C25C 121.7(4)
C17C C22C C24C 110.2(4)
C17C C22C C23C 112.4(3)
C24C C22C C23C 109.6(4)
C17C C22C H22C 108.2
C24C C22C H22C 108.2
C23C C22C H22C 108.2
C22C C23C H23G 109.4
C22C C23C H23H 109.5
H23G C23C H23H 109.5
C22C C23C H23I 109.5
H23G C23C H23I 109.5
H23H C23C H23I 109.5
C22C C24C H24G 109.5
C22C C24C H24H 109.4
H24G C24C H24H 109.5
C22C C24C H24I 109.4
H24G C24C H24I 109.5
H24H C24C H24I 109.5
C27C C25C C21C 113.7(4)
C27C C25C C26C 109.8(4)
C21C C25C C26C 110.8(3)
C27C C25C H25C 107.4
C21C C25C H25C 107.4
C26C C25C H25C 107.4
C25C C26C H26G 109.5
C25C C26C H26H 109.6
H26G C26C H26H 109.5
C25C C26C H26I 109.3
H26G C26C H26I 109.5
H26H C26C H26I 109.5
C25C C27C H27G 109.3
C25C C27C H27H 109.6
H27G C27C H27H 109.5
C25C C27C H27I 109.5
H27G C27C H27I 109.5
H27H C27C H27I 109.5
C29C C28C Ni1C 71.5(2)
C29C C28C H28E 117.8
Ni1C C28C H28E 110.1
C29C C28C H28F 115.8
Ni1C C28C H28F 119.2
H28E C28C H28F 115.3
C28C C29C C30C 124.3(4)
C28C C29C Ni1C 67.5(2)
C30C C29C Ni1C 112.0(3)
C28C C29C H29C 117.1
C30C C29C H29C 115.4
Ni1C C29C H29C 107.9
C31C C30C C35C 116.6(4)
C31C C30C C29C 120.5(4)
C35C C30C C29C 122.8(4)
C32C C31C C30C 122.2(5)
C32C C31C H31C 118.9
C30C C31C H31C 118.9
C33C C32C C31C 120.5(5)
C33C C32C H32C 119.6
C31C C32C H32C 119.9
C32C C33C C34C 119.1(5)
C32C C33C H33C 120.3
C34C C33C H33C 120.6
C33C C34C C35C 121.1(5)
C33C C34C H34C 119.4
C35C C34C H34C 119.5
C34C C35C C30C 120.4(4)
C34C C35C H35C 119.9
C30C C35C H35C 119.6
C37C C36C Ni1C 70.4(2)
C37C C36C H36E 117.5
Ni1C C36C H36E 106.8
C37C C36C H36F 119.0
Ni1C C36C H36F 110.7
H36E C36C H36F 119.5
C36C C37C C38C 122.7(4)
C36C C37C Ni1C 68.5(2)
C38C C37C Ni1C 113.3(3)
C36C C37C H37C 118.7
C38C C37C H37C 113.9
Ni1C C37C H37C 109.6
C39C C38C C43C 117.4(4)
C39C C38C C37C 122.3(4)
C43C C38C C37C 120.3(4)
C40C C39C C38C 121.2(5)
C40C C39C H39C 119.4
C38C C39C H39C 119.4
C41C C40C C39C 120.5(5)
C41C C40C H40C 119.5
C39C C40C H40C 120.0
C40C C41C C42C 119.4(5)
C40C C41C H41C 120.3
C42C C41C H41C 120.3
C43C C42C C41C 120.7(5)
C43C C42C H42C 119.9
C41C C42C H42C 119.4
C42C C43C C38C 120.9(5)
C42C C43C H43C 119.6
C38C C43C H43C 119.5

loop_
_geom_bond_atom_site_label_1
_geom_bond_atom_site_label_2
_geom_bond_distance
Ni1A C1A 1.897(4)
Ni1A C36A 1.987(4)
Ni1A C28A 1.987(4)
Ni1A C29A 2.020(4)
Ni1A C37A 2.026(4)
N1A C1A 1.372(4)
N1A C2A 1.375(5)
N1A C16A 1.461(5)
N2A C1A 1.376(4)
N2A C3A 1.382(5)
N2A C4A 1.452(4)
C2A C3A 1.340(5)
C2A H2A 0.9500
C3A H3A 0.9500
C4A C9A 1.391(5)
C4A C5A 1.408(5)
C5A C6A 1.394(5)
C5A C10A 1.524(6)
C6A C7A 1.383(6)
C6A H6A 0.9500
C7A C8A 1.379(6)
C7A H7A 0.9500
C8A C9A 1.385(5)
C8A H8A 0.9500
C9A C13A 1.523(6)
C10A C12A 1.535(6)
C10A C11A 1.535(6)
C10A H10A 1.0000
C11A H11A 0.9800
C11A H11B 0.9800
C11A H11C 0.9800
C12A H12A 0.9800
C12A H12B 0.9800
C12A H12C 0.9800
C13A C15A 1.521(6)
C13A C14A 1.532(5)
C13A H13A 1.0000
C14A H14A 0.9800
C14A H14B 0.9800
C14A H14C 0.9800
C15A H15A 0.9800
C15A H15B 0.9800
C15A H15C 0.9800
C16A C17A 1.398(5)
C16A C21A 1.401(5)
C17A C18A 1.389(5)
C17A C22A 1.521(5)
C18A C19A 1.375(6)
C18A H18A 0.9500
C19A C20A 1.369(6)
C19A H19A 0.9500
C20A C21A 1.396(5)
C20A H20A 0.9500
C21A C25A 1.516(6)
C22A C23A 1.516(6)
C22A C24A 1.525(5)
C22A H22A 1.0000
C23A H23A 0.9800
C23A H23B 0.9800
C23A H23C 0.9800
C24A H24A 0.9800
C24A H24B 0.9800
C24A H24C 0.9800
C25A C26A 1.509(7)
C25A C27A 1.547(6)
C25A H25A 1.0000
C26A H26A 0.9800
C26A H26B 0.9800
C26A H26C 0.9800
C27A H27A 0.9800
C27A H27B 0.9800
C27A H27C 0.9800
C28A C29A 1.395(5)
C28A H28A 0.9647
C28A H28B 0.9468
C29A C30A 1.467(6)
C29A H29A 0.9585
C30A C35A 1.388(6)
C30A C31A 1.397(6)
C31A C32A 1.379(6)
C31A H31A 0.9500
C32A C33A 1.378(7)
C32A H32A 0.9500
C33A C34A 1.375(6)
C33A H33A 0.9500
C34A C35A 1.380(6)
C34A H34A 0.9500
C35A H35A 0.9500
C36A C37A 1.399(5)
C36A H36A 0.9476
C36A H36B 0.9512
C37A C38A 1.475(5)
C37A H37A 0.9523
C38A C43A 1.385(5)
C38A C39A 1.393(6)
C39A C40A 1.379(6)
C39A H39A 0.9500
C40A C41A 1.371(6)
C40A H40A 0.9500
C41A C42A 1.368(7)
C41A H41A 0.9500
C42A C43A 1.392(6)
C42A H42A 0.9500
C43A H43A 0.9500
Ni1B C1B 1.908(4)
Ni1B C36B 1.973(4)
Ni1B C28B 1.994(4)
Ni1B C37B 2.023(4)
Ni1B C29B 2.024(4)
N1B C1B 1.382(5)
N1B C2B 1.390(5)
N1B C16B 1.444(4)
N2B C1B 1.371(4)
N2B C3B 1.377(5)
N2B C4B 1.445(5)
C2B C3B 1.337(5)
C2B H2B 0.9500
C3B H3B 0.9500
C4B C5B 1.386(5)
C4B C9B 1.404(5)
C5B C6B 1.387(5)
C5B C10B 1.533(5)
C6B C7B 1.383(6)
C6B H6B 0.9500
C7B C8B 1.380(5)
C7B H7B 0.9500
C8B C9B 1.396(5)
C8B H8B 0.9500
C9B C13B 1.520(5)
C10B C11B 1.526(6)
C10B C12B 1.539(5)
C10B H10B 1.0000
C11B H11D 0.9800
C11B H11E 0.9800
C11B H11F 0.9800
C12B H12D 0.9800
C12B H12E 0.9800
C12B H12F 0.9800
C13B C14B 1.519(6)
C13B C15B 1.532(5)
C13B H13B 1.0000
C14B H14D 0.9800
C14B H14E 0.9800
C14B H14F 0.9800
C15B H15D 0.9800
C15B H15E 0.9800
C15B H15F 0.9800
C16B C17B 1.394(5)
C16B C21B 1.417(5)
C17B C18B 1.391(5)
C17B C22B 1.529(6)
C18B C19B 1.383(5)
C18B H18B 0.9500
C19B C20B 1.375(6)
C19B H19B 0.9500
C20B C21B 1.381(5)
C20B H20B 0.9500
C21B C25B 1.519(5)
C22B C24B 1.519(5)
C22B C23B 1.527(6)
C22B H22B 1.0000
C23B H23D 0.9800
C23B H23E 0.9800
C23B H23F 0.9800
C24B H24D 0.9800
C24B H24E 0.9800
C24B H24F 0.9800
C25B C26B 1.530(6)
C25B C27B 1.531(5)
C25B H25B 1.0000
C26B H26D 0.9800
C26B H26E 0.9800
C26B H26F 0.9800
C27B H27D 0.9800
C27B H27E 0.9800
C27B H27F 0.9800
C28B C29B 1.404(5)
C28B H28C 0.9615
C28B H28D 0.9468
C29B C30B 1.473(5)
C29B H29B 0.9638
C30B C35B 1.381(6)
C30B C31B 1.404(6)
C31B C32B 1.391(7)
C31B H31B 0.9500
C32B C33B 1.374(7)
C32B H32B 0.9500
C33B C34B 1.376(7)
C33B H33B 0.9500
C34B C35B 1.392(6)
C34B H34B 0.9500
C35B H35B 0.9500
C36B C37B 1.430(6)
C36B H36C 0.79(4)
C36B H36D 0.89(4)
C37B C38B 1.480(5)
C37B H37B 0.9422
C38B C39B 1.390(6)
C38B C43B 1.400(6)
C39B C40B 1.390(6)
C39B H39B 0.9500
C40B C41B 1.381(6)
C40B H40B 0.9500
C41B C42B 1.363(6)
C41B H41B 0.9500
C42B C43B 1.385(6)
C42B H42B 0.9500
C43B H43B 0.9500
Ni1C C1C 1.898(4)
Ni1C C28C 1.976(3)
Ni1C C36C 1.995(4)
Ni1C C37C 2.020(4)
Ni1C C29C 2.028(4)
N1C C2C 1.373(5)
N1C C1C 1.374(5)
N1C C16C 1.444(4)
N2C C3C 1.381(5)
N2C C1C 1.382(4)
N2C C4C 1.449(5)
C2C C3C 1.334(5)
C2C H2C 0.9500
C3C H3C 0.9500
C4C C9C 1.400(5)
C4C C5C 1.407(5)
C5C C6C 1.393(5)
C5C C10C 1.524(5)
C6C C7C 1.367(6)
C6C H6C 0.9500
C7C C8C 1.370(6)
C7C H7C 0.9500
C8C C9C 1.386(5)
C8C H8C 0.9500
C9C C13C 1.525(6)
C10C C12C 1.511(6)
C10C C11C 1.547(6)
C10C H10C 1.0000
C11C H11G 0.9800
C11C H11H 0.9800
C11C H11I 0.9800
C12C H12G 0.9800
C12C H12H 0.9800
C12C H12I 0.9800
C13C C15C 1.517(7)
C13C C14C 1.525(7)
C13C H13C 1.0000
C14C H14G 0.9800
C14C H14H 0.9800
C14C H14I 0.9800
C15C H15G 0.9800
C15C H15H 0.9800
C15C H15I 0.9800
C16C C21C 1.401(5)
C16C C17C 1.402(5)
C17C C18C 1.404(5)
C17C C22C 1.519(5)
C18C C19C 1.380(6)
C18C H18C 0.9500
C19C C20C 1.392(6)
C19C H19C 0.9500
C20C C21C 1.386(5)
C20C H20C 0.9500
C21C C25C 1.523(5)
C22C C24C 1.529(6)
C22C C23C 1.547(5)
C22C H22C 1.0000
C23C H23G 0.9800
C23C H23H 0.9800
C23C H23I 0.9799
C24C H24G 0.9800
C24C H24H 0.9800
C24C H24I 0.9800
C25C C27C 1.514(6)
C25C C26C 1.530(5)
C25C H25C 1.0000
C26C H26G 0.9800
C26C H26H 0.9800
C26C H26I 0.9800
C27C H27G 0.9800
C27C H27H 0.9800
C27C H27I 0.9800
C28C C29C 1.404(5)
C28C H28E 0.9167
C28C H28F 0.9536
C29C C30C 1.482(5)
C29C H29C 0.9532
C30C C31C 1.390(5)
C30C C35C 1.398(5)
C31C C32C 1.375(6)
C31C H31C 0.9500
C32C C33C 1.357(7)
C32C H32C 0.9500
C33C C34C 1.374(6)
C33C H33C 0.9500
C34C C35C 1.386(6)
C34C H34C 0.9500
C35C H35C 0.9500
C36C C37C 1.411(5)
C36C H36E 0.9447
C36C H36F 0.9690
C37C C38C 1.470(5)
C37C H37C 0.9780
C38C C39C 1.391(6)
C38C C43C 1.398(6)
C39C C40C 1.382(6)
C39C H39C 0.9500
C40C C41C 1.368(7)
C40C H40C 0.9500
C41C C42C 1.379(7)
C41C H41C 0.9500
C42C C43C 1.375(6)
C42C H42C 0.9500
C43C H43C 0.9500

loop_
_geom_torsion_atom_site_label_1
_geom_torsion_atom_site_label_2
_geom_torsion_atom_site_label_3
_geom_torsion_atom_site_label_4
_geom_torsion
C2A N1A C1A N2A 0.7(4)
C16A N1A C1A N2A -177.4(4)
C2A N1A C1A Ni1A -178.0(3)
C16A N1A C1A Ni1A 3.9(6)
C3A N2A C1A N1A 0.7(4)
C4A N2A C1A N1A 180.0(3)
C3A N2A C1A Ni1A 179.4(3)
C4A N2A C1A Ni1A -1.3(6)
C36A Ni1A C1A N1A -64.6(4)
C28A Ni1A C1A N1A 114.4(4)
C29A Ni1A C1A N1A 123.1(4)
C37A Ni1A C1A N1A -58.5(4)
C36A Ni1A C1A N2A 117.0(4)
C28A Ni1A C1A N2A -64.0(4)
C29A Ni1A C1A N2A -55.3(4)
C37A Ni1A C1A N2A 123.1(4)
C1A N1A C2A C3A -1.9(5)
C16A N1A C2A C3A 176.2(4)
N1A C2A C3A N2A 2.2(5)
C1A N2A C3A C2A -1.9(5)
C4A N2A C3A C2A 178.8(4)
C1A N2A C4A C9A -75.0(5)
C3A N2A C4A C9A 104.3(5)
C1A N2A C4A C5A 107.6(5)
C3A N2A C4A C5A -73.2(5)
C9A C4A C5A C6A -0.5(6)
N2A C4A C5A C6A 176.9(3)
C9A C4A C5A C10A -179.3(4)
N2A C4A C5A C10A -2.0(6)
C4A C5A C6A C7A 0.2(6)
C10A C5A C6A C7A 179.1(4)
C5A C6A C7A C8A 0.1(7)
C6A C7A C8A C9A -0.1(6)
C7A C8A C9A C4A -0.2(6)
C7A C8A C9A C13A -178.4(4)
C5A C4A C9A C8A 0.5(6)
N2A C4A C9A C8A -176.9(3)
C5A C4A C9A C13A 178.7(4)
N2A C4A C9A C13A 1.4(6)
C6A C5A C10A C12A 48.3(5)
C4A C5A C10A C12A -132.9(4)
C6A C5A C10A C11A -73.2(5)
C4A C5A C10A C11A 105.6(5)
C8A C9A C13A C15A -38.5(5)
C4A C9A C13A C15A 143.4(4)
C8A C9A C13A C14A 85.3(5)
C4A C9A C13A C14A -92.9(5)
C1A N1A C16A C17A 102.4(5)
C2A N1A C16A C17A -75.5(5)
C1A N1A C16A C21A -80.8(5)
C2A N1A C16A C21A 101.2(5)
C21A C16A C17A C18A 3.6(6)
N1A C16A C17A C18A -179.8(4)
C21A C16A C17A C22A -174.6(4)
N1A C16A C17A C22A 2.0(6)
C16A C17A C18A C19A -2.8(6)
C22A C17A C18A C19A 175.4(4)
C17A C18A C19A C20A 0.7(7)
C18A C19A C20A C21A 0.8(7)
C19A C20A C21A C16A -0.2(7)
C19A C20A C21A C25A 179.4(4)
C17A C16A C21A C20A -2.1(6)
N1A C16A C21A C20A -178.7(4)
C17A C16A C21A C25A 178.4(4)
N1A C16A C21A C25A 1.8(6)
C18A C17A C22A C23A 46.3(5)
C16A C17A C22A C23A -135.5(4)
C18A C17A C22A C24A -75.5(5)
C16A C17A C22A C24A 102.7(5)
C20A C21A C25A C26A 71.8(6)
C16A C21A C25A C26A -108.7(5)
C20A C21A C25A C27A -51.9(6)
C16A C21A C25A C27A 127.6(5)
C1A Ni1A C28A C29A 170.4(3)
C36A Ni1A C28A C29A -15.3(11)
C37A Ni1A C28A C29A -16.0(4)
Ni1A C28A C29A C30A -103.6(4)
C1A Ni1A C29A C28A -13.5(4)
C36A Ni1A C29A C28A 176.5(3)
C37A Ni1A C29A C28A 167.6(3)
C1A Ni1A C29A C30A 105.3(3)
C36A Ni1A C29A C30A -64.7(4)
C28A Ni1A C29A C30A 118.8(4)
C37A Ni1A C29A C30A -73.5(3)
C28A C29A C30A C35A 18.6(6)
Ni1A C29A C30A C35A -59.9(5)
C28A C29A C30A C31A -161.1(4)
Ni1A C29A C30A C31A 120.4(4)
C35A C30A C31A C32A 1.1(7)
C29A C30A C31A C32A -179.2(4)
C30A C31A C32A C33A -2.2(8)
C31A C32A C33A C34A 2.1(8)
C32A C33A C34A C35A -1.0(8)
C33A C34A C35A C30A -0.1(8)
C31A C30A C35A C34A 0.0(7)
C29A C30A C35A C34A -179.7(4)
C1A Ni1A C36A C37A 173.5(3)
C28A Ni1A C36A C37A -0.8(11)
C29A Ni1A C36A C37A -13.6(3)
Ni1A C36A C37A C38A -103.9(4)
C1A Ni1A C37A C36A -9.4(4)
C28A Ni1A C37A C36A 179.8(3)
C29A Ni1A C37A C36A 169.5(3)
C1A Ni1A C37A C38A 109.2(3)
C36A Ni1A C37A C38A 118.5(4)
C28A Ni1A C37A C38A -61.7(4)
C29A Ni1A C37A C38A -72.0(3)
C36A C37A C38A C43A -161.4(4)
Ni1A C37A C38A C43A 120.4(4)
C36A C37A C38A C39A 17.2(6)
Ni1A C37A C38A C39A -61.1(5)
C43A C38A C39A C40A -0.7(7)
C37A C38A C39A C40A -179.3(4)
C38A C39A C40A C41A 0.8(8)
C39A C40A C41A C42A -0.5(8)
C40A C41A C42A C43A 0.0(8)
C39A C38A C43A C42A 0.2(7)
C37A C38A C43A C42A 178.8(4)
C41A C42A C43A C38A 0.2(8)
C3B N2B C1B N1B -0.1(4)
C4B N2B C1B N1B 176.0(3)
C3B N2B C1B Ni1B 179.1(3)
C4B N2B C1B Ni1B -4.8(5)
C2B N1B C1B N2B -0.7(4)
C16B N1B C1B N2B -180.0(3)
C2B N1B C1B Ni1B -179.9(3)
C16B N1B C1B Ni1B 0.8(6)
C36B Ni1B C1B N2B -114.9(3)
C28B Ni1B C1B N2B 64.3(4)
C37B Ni1B C1B N2B -122.0(3)
C29B Ni1B C1B N2B 57.7(4)
C36B Ni1B C1B N1B 64.1(4)
C28B Ni1B C1B N1B -116.7(4)
C37B Ni1B C1B N1B 57.0(4)
C29B Ni1B C1B N1B -123.3(3)
C1B N1B C2B C3B 1.2(5)
C16B N1B C2B C3B -179.5(4)
N1B C2B C3B N2B -1.1(5)
C1B N2B C3B C2B 0.8(5)
C4B N2B C3B C2B -175.4(4)
C1B N2B C4B C5B 81.2(5)
C3B N2B C4B C5B -103.2(5)
C1B N2B C4B C9B -101.9(4)
C3B N2B C4B C9B 73.8(5)
C9B C4B C5B C6B 0.9(6)
N2B C4B C5B C6B 177.7(4)
C9B C4B C5B C10B -178.3(4)
N2B C4B C5B C10B -1.5(6)
C4B C5B C6B C7B 0.4(7)
C10B C5B C6B C7B 179.7(4)
C5B C6B C7B C8B -0.7(7)
C6B C7B C8B C9B -0.4(7)
C7B C8B C9B C4B 1.6(7)
C7B C8B C9B C13B -176.5(4)
C5B C4B C9B C8B -1.9(6)
N2B C4B C9B C8B -178.8(4)
C5B C4B C9B C13B 176.1(4)
N2B C4B C9B C13B -0.8(6)
C4B C5B C10B C11B 111.9(4)
C6B C5B C10B C11B -67.3(5)
C4B C5B C10B C12B -125.2(4)
C6B C5B C10B C12B 55.6(5)
C8B C9B C13B C14B -45.9(5)
C4B C9B C13B C14B 136.2(4)
C8B C9B C13B C15B 77.2(5)
C4B C9B C13B C15B -100.7(5)
C1B N1B C16B C17B 78.6(5)
C2B N1B C16B C17B -100.7(5)
C1B N1B C16B C21B -104.2(5)
C2B N1B C16B C21B 76.5(5)
C21B C16B C17B C18B -1.1(6)
N1B C16B C17B C18B 176.0(3)
C21B C16B C17B C22B 178.9(4)
N1B C16B C17B C22B -4.0(6)
C16B C17B C18B C19B -0.1(6)
C22B C17B C18B C19B 179.9(4)
C17B C18B C19B C20B 0.6(6)
C18B C19B C20B C21B 0.1(7)
C19B C20B C21B C16B -1.1(6)
C19B C20B C21B C25B 179.5(4)
C17B C16B C21B C20B 1.6(6)
N1B C16B C21B C20B -175.5(3)
C17B C16B C21B C25B -179.0(4)
N1B C16B C21B C25B 3.9(6)
C18B C17B C22B C24B -83.2(5)
C16B C17B C22B C24B 96.8(5)
C18B C17B C22B C23B 40.8(5)
C16B C17B C22B C23B -139.2(4)
C20B C21B C25B C26B 78.7(5)
C16B C21B C25B C26B -100.6(5)
C20B C21B C25B C27B -43.8(5)
C16B C21B C25B C27B 136.9(4)
C1B Ni1B C28B C29B -173.1(3)
C37B Ni1B C28B C29B 12.7(3)
Ni1B C28B C29B C30B 103.3(4)
C1B Ni1B C29B C28B 9.9(4)
C36B Ni1B C29B C28B -179.7(3)
C37B Ni1B C29B C28B -170.2(3)
C1B Ni1B C29B C30B -108.7(3)
C36B Ni1B C29B C30B 61.7(4)
C28B Ni1B C29B C30B -118.6(4)
C37B Ni1B C29B C30B 71.2(3)
C28B C29B C30B C35B -15.2(7)
Ni1B C29B C30B C35B 63.0(5)
C28B C29B C30B C31B 164.2(4)
Ni1B C29B C30B C31B -117.6(4)
C35B C30B C31B C32B -0.2(7)
C29B C30B C31B C32B -179.7(4)
C30B C31B C32B C33B -0.5(8)
C31B C32B C33B C34B 0.8(9)
C32B C33B C34B C35B -0.5(8)
C31B C30B C35B C34B 0.6(7)
C29B C30B C35B C34B 180.0(4)
C33B C34B C35B C30B -0.2(8)
C1B Ni1B C36B C37B -172.4(3)
C29B Ni1B C36B C37B 14.2(3)
Ni1B C36B C37B C38B 102.3(4)
C1B Ni1B C37B C36B 10.6(4)
C28B Ni1B C37B C36B -177.5(2)
C29B Ni1B C37B C36B -169.2(3)
C1B Ni1B C37B C38B -106.8(3)
C36B Ni1B C37B C38B -117.5(4)
C28B Ni1B C37B C38B 65.1(4)
C29B Ni1B C37B C38B 73.3(3)
C36B C37B C38B C39B -20.8(6)
Ni1B C37B C38B C39B 55.5(5)
C36B C37B C38B C43B 158.6(4)
Ni1B C37B C38B C43B -125.2(4)
C43B C38B C39B C40B -1.3(7)
C37B C38B C39B C40B 178.1(4)
C38B C39B C40B C41B 0.9(7)
C39B C40B C41B C42B -0.4(8)
C40B C41B C42B C43B 0.5(8)
C41B C42B C43B C38B -1.0(8)
C39B C38B C43B C42B 1.4(7)
C37B C38B C43B C42B -178.0(4)
C2C N1C C1C N2C 1.6(4)
C16C N1C C1C N2C -178.8(3)
C2C N1C C1C Ni1C -179.5(3)
C16C N1C C1C Ni1C 0.0(6)
C3C N2C C1C N1C -1.3(4)
C4C N2C C1C N1C -180.0(4)
C3C N2C C1C Ni1C 179.9(3)
C4C N2C C1C Ni1C 1.1(6)
C28C Ni1C C1C N1C 116.5(4)
C36C Ni1C C1C N1C -64.1(4)
C37C Ni1C C1C N1C -56.6(5)
C29C Ni1C C1C N1C 122.0(4)
C28C Ni1C C1C N2C -65.0(4)
C36C Ni1C C1C N2C 114.5(4)
C37C Ni1C C1C N2C 122.0(4)
C29C Ni1C C1C N2C -59.4(4)
C1C N1C C2C C3C -1.4(5)
C16C N1C C2C C3C 179.0(4)
N1C C2C C3C N2C 0.6(5)
C1C N2C C3C C2C 0.5(5)
C4C N2C C3C C2C 179.2(4)
C3C N2C C4C C9C 102.9(5)
C1C N2C C4C C9C -78.5(5)
C3C N2C C4C C5C -75.3(5)
C1C N2C C4C C5C 103.3(5)
C9C C4C C5C C6C 2.2(6)
N2C C4C C5C C6C -179.7(4)
C9C C4C C5C C10C -176.3(4)
N2C C4C C5C C10C 1.8(6)
C4C C5C C6C C7C -1.7(6)
C10C C5C C6C C7C 176.9(4)
C5C C6C C7C C8C -0.8(7)
C6C C7C C8C C9C 2.9(7)
C7C C8C C9C C4C -2.3(7)
C7C C8C C9C C13C -179.4(4)
C5C C4C C9C C8C -0.2(6)
N2C C4C C9C C8C -178.3(4)
C5C C4C C9C C13C 176.8(4)
N2C C4C C9C C13C -1.3(6)
C6C C5C C10C C12C 44.5(5)
C4C C5C C10C C12C -137.1(4)
C6C C5C C10C C11C -77.1(5)
C4C C5C C10C C11C 101.4(5)
C8C C9C C13C C15C -46.4(6)
C4C C9C C13C C15C 136.6(5)
C8C C9C C13C C14C 78.7(6)
C4C C9C C13C C14C -98.3(6)
C2C N1C C16C C21C 103.3(5)
C1C N1C C16C C21C -76.2(5)
C2C N1C C16C C17C -74.3(5)
C1C N1C C16C C17C 106.2(5)
C21C C16C C17C C18C -1.2(6)
N1C C16C C17C C18C 176.3(3)
C21C C16C C17C C22C -178.9(4)
N1C C16C C17C C22C -1.3(6)
C16C C17C C18C C19C 0.5(6)
C22C C17C C18C C19C 178.3(4)
C17C C18C C19C C20C 0.3(6)
C18C C19C C20C C21C -0.3(6)
C19C C20C C21C C16C -0.5(6)
C19C C20C C21C C25C -178.3(4)
C17C C16C C21C C20C 1.2(6)
N1C C16C C21C C20C -176.3(3)
C17C C16C C21C C25C 179.0(3)
N1C C16C C21C C25C 1.5(5)
C16C C17C C22C C24C 103.8(5)
C18C C17C C22C C24C -73.9(5)
C16C C17C C22C C23C -133.6(4)
C18C C17C C22C C23C 48.7(5)
C20C C21C C25C C27C -36.1(5)
C16C C21C C25C C27C 146.1(4)
C20C C21C C25C C26C 88.1(5)
C16C C21C C25C C26C -89.7(5)
C1C Ni1C C28C C29C 174.0(2)
C37C Ni1C C28C C29C -12.2(3)
Ni1C C28C C29C C30C -102.1(4)
C1C Ni1C C29C C28C -8.4(3)
C36C Ni1C C29C C28C 179.4(2)
C37C Ni1C C29C C28C 170.6(2)
C1C Ni1C C29C C30C 110.9(3)
C28C Ni1C C29C C30C 119.3(4)
C36C Ni1C C29C C30C -61.3(4)
C37C Ni1C C29C C30C -70.1(3)
C28C C29C C30C C31C -162.7(4)
Ni1C C29C C30C C31C 120.2(4)
C28C C29C C30C C35C 15.7(6)
Ni1C C29C C30C C35C -61.4(5)
C35C C30C C31C C32C 0.4(7)
C29C C30C C31C C32C 178.9(4)
C30C C31C C32C C33C -1.0(8)
C31C C32C C33C C34C 1.7(8)
C32C C33C C34C C35C -1.9(8)
C33C C34C C35C C30C 1.3(7)
C31C C30C C35C C34C -0.6(6)
C29C C30C C35C C34C -179.0(4)
C1C Ni1C C36C C37C 172.1(3)
C29C Ni1C C36C C37C -13.4(3)
Ni1C C36C C37C C38C -104.6(4)
C1C Ni1C C37C C36C -11.3(4)
C28C Ni1C C37C C36C 177.7(2)
C29C Ni1C C37C C36C 169.7(3)
C1C Ni1C C37C C38C 106.2(3)
C28C Ni1C C37C C38C -64.8(4)
C36C Ni1C C37C C38C 117.5(4)
C29C Ni1C C37C C38C -72.8(3)
C36C C37C C38C C39C 23.1(6)
Ni1C C37C C38C C39C -55.5(5)
C36C C37C C38C C43C -155.8(4)
Ni1C C37C C38C C43C 125.6(4)
C43C C38C C39C C40C -1.1(7)
C37C C38C C39C C40C 179.9(4)
C38C C39C C40C C41C 1.3(8)
C39C C40C C41C C42C -0.2(9)
C40C C41C C42C C43C -1.0(9)
C41C C42C C43C C38C 1.2(8)
C39C C38C C43C C42C -0.1(7)
C37C C38C C43C C42C 178.9(4)
